data_4106687
loop_
_publ_author_name
'Dong Li'
'Jie Song'
'Panchao Yin'
'Silas Simotwo'
'Andrew J. Bassler'
'YuYu Aung'
'James E. Roberts'
'Kenneth I. Hardcastle'
'Craig L. Hill'
'Tianbo Liu'

_publ_section_title
;
 Inorganic-Organic Hybrid Vesicles with Counterion- and pH-Controlled
 Fluorescent Properties
;
_journal_name_full 'Journal of the American Chemical Society'
_journal_page_first 14010
_journal_page_last 14016
_journal_paper_doi 10.1021/ja204034g
_journal_volume 133
_journal_year 2011
_chemical_formula_sum 'C16 H42 Cr0 N2 O23 S4 V6'
_chemical_formula_weight 1064.40
_chemical_name_systematic
; 
 ? 
;
_space_group_IT_number 14
_symmetry_cell_setting monoclinic
_symmetry_space_group_name_Hall '-P 2ybc'
_symmetry_space_group_name_H-M 'P 1 21/c 1'
_atom_sites_solution_hydrogens geom
_atom_sites_solution_primary direct
_atom_sites_solution_secondary difmap
_audit_creation_method SHELXL-97
_cell_angle_alpha 90.00
_cell_angle_beta 117.48
_cell_angle_gamma 90.00
_cell_formula_units_Z 2
_cell_length_a 11.9050(17)
_cell_length_b 14.3684(19)
_cell_length_c 11.9050(17)
_cell_measurement_temperature 173(2)
_cell_volume 1806.7(4)
_computing_structure_refinement 'SHELXL-97 (Sheldrick, 1997)'
_computing_structure_solution 'SHELXS-97 (Sheldrick, 1990)'
_diffrn_ambient_temperature 173(2)
_diffrn_measured_fraction_theta_full 0.894
_diffrn_measured_fraction_theta_max 0.894
_diffrn_radiation_monochromator graphite
_diffrn_radiation_source 'fine-focus sealed tube'
_diffrn_radiation_type MoK\a
_diffrn_radiation_wavelength 0.71073
_diffrn_reflns_av_R_equivalents 0.1406
_diffrn_reflns_av_sigmaI/netI 0.1171
_diffrn_reflns_limit_h_max 14
_diffrn_reflns_limit_h_min -14
_diffrn_reflns_limit_k_max 17
_diffrn_reflns_limit_k_min -17
_diffrn_reflns_limit_l_max 14
_diffrn_reflns_limit_l_min -14
_diffrn_reflns_number 18227
_diffrn_reflns_theta_full 25.34
_diffrn_reflns_theta_max 25.34
_diffrn_reflns_theta_min 2.84
_exptl_absorpt_coefficient_mu 1.807
_exptl_absorpt_correction_T_max 0.9478
_exptl_absorpt_correction_T_min 0.8260
_exptl_crystal_density_diffrn 1.957
_exptl_crystal_F_000 1076
_exptl_crystal_size_max 0.11
_exptl_crystal_size_mid 0.08
_exptl_crystal_size_min 0.03
_refine_diff_density_max 0.941
_refine_diff_density_min -0.549
_refine_diff_density_rms 0.150
_refine_ls_extinction_coef 0.047(4)
_refine_ls_extinction_expression Fc^*^=kFc[1+0.001xFc^2^\l^3^/sin(2\q)]^-1/4^
_refine_ls_extinction_method SHELXL
_refine_ls_goodness_of_fit_ref 1.022
_refine_ls_hydrogen_treatment mixed
_refine_ls_matrix_type full
_refine_ls_number_parameters 233
_refine_ls_number_reflns 2966
_refine_ls_number_restraints 0
_refine_ls_restrained_S_all 1.022
_refine_ls_R_factor_all 0.1175
_refine_ls_R_factor_gt 0.0781
_refine_ls_shift/su_max 0.012
_refine_ls_shift/su_mean 0.001
_refine_ls_structure_factor_coef Fsqd
_refine_ls_weighting_details 'calc w=1/[\s^2^(Fo^2^)+(0.1008P)^2^+0.0000P] where P=(Fo^2^+2Fc^2^)/3'
_refine_ls_weighting_scheme calc
_refine_ls_wR_factor_gt 0.1690
_refine_ls_wR_factor_ref 0.1885
_reflns_number_gt 2156
_reflns_number_total 2966
_reflns_threshold_expression >2sigma(I)
_cod_data_source_file ja204034g_si_001.cif
_cod_data_source_block 23
_cod_original_cell_volume 1806.6(4)
_cod_database_code 4106687

loop_
_symmetry_equiv_pos_as_xyz
'x, y, z'
'-x, y+1/2, -z+1/2'
'-x, -y, -z'
'x, -y-1/2, z-1/2'

loop_
_atom_site_label
_atom_site_type_symbol
_atom_site_fract_x
_atom_site_fract_y
_atom_site_fract_z
_atom_site_U_iso_or_equiv
_atom_site_adp_type
_atom_site_occupancy
_atom_site_symmetry_multiplicity
_atom_site_calc_flag
_atom_site_refinement_flags
C1 C 0.6524(8) 0.2789(5) 0.7059(7) 0.0215(17) Uani 1 1 d .
H1A H 0.7390 0.2588 0.7253 0.026 Uiso 1 1 calc R
H1B H 0.6007 0.2225 0.6954 0.026 Uiso 1 1 calc R
C2 C 0.5233(8) 0.3639(5) 0.7906(8) 0.0247(18) Uani 1 1 d .
H2A H 0.4726 0.3067 0.7784 0.030 Uiso 1 1 calc R
H2B H 0.5277 0.3971 0.8654 0.030 Uiso 1 1 calc R
C3 C 0.7416(8) 0.4237(5) 0.8385(7) 0.0202(17) Uani 1 1 d .
H3A H 0.7476 0.4579 0.9133 0.024 Uiso 1 1 calc R
H3B H 0.8280 0.4041 0.8566 0.024 Uiso 1 1 calc R
C4 C 0.6576(7) 0.3370(5) 0.8155(7) 0.0184(16) Uiso 1 1 d .
C1S C 0.8741(12) 0.4785(7) 0.3532(10) 0.057(3) Uani 1 1 d .
H1S1 H 0.9001 0.4177 0.3946 0.085 Uiso 1 1 calc R
H1S2 H 0.8534 0.5200 0.4063 0.085 Uiso 1 1 calc R
H1S3 H 0.9435 0.5054 0.3413 0.085 Uiso 1 1 calc R
C2S C 0.7284(12) 0.5778(8) 0.1489(10) 0.055(3) Uani 1 1 d .
H2S1 H 0.8096 0.5959 0.1531 0.083 Uiso 1 1 calc R
H2S2 H 0.7082 0.6198 0.2020 0.083 Uiso 1 1 calc R
H2S3 H 0.6617 0.5818 0.0611 0.083 Uiso 1 1 calc R
C3S C 0.8680(13) 0.8532(10) 0.4252(13) 0.080(4) Uani 1 1 d .
H3S1 H 0.8766 0.8556 0.5111 0.120 Uiso 1 1 calc R
H3S2 H 0.7786 0.8603 0.3635 0.120 Uiso 1 1 calc R
H3S3 H 0.9174 0.9037 0.4141 0.120 Uiso 1 1 calc R
C4S C 0.9530(12) 0.7817(10) 0.2757(11) 0.064(3) Uani 1 1 d .
H4S1 H 1.0188 0.8298 0.3049 0.096 Uiso 1 1 calc R
H4S2 H 0.8752 0.8064 0.2062 0.096 Uiso 1 1 calc R
H4S3 H 0.9817 0.7276 0.2458 0.096 Uiso 1 1 calc R
N1 N 0.7168(7) 0.2798(4) 0.9328(6) 0.0251(16) Uani 1 1 d .
H1C H 0.7202 0.3133 0.9991 0.038 Uiso 1 1 calc R
H1D H 0.7966 0.2634 0.9485 0.038 Uiso 1 1 calc R
H1E H 0.6698 0.2275 0.9224 0.038 Uiso 1 1 calc R
O1 O 0.5000 0.5000 0.5000 0.0160(15) Uani 1 2 d S
O2 O 0.6329(6) 0.4074(4) 0.4060(5) 0.0253(13) Uani 1 1 d .
O3 O 0.5372(5) 0.5789(3) 0.3170(5) 0.0190(12) Uani 1 1 d .
O4 O 0.4448(6) 0.4283(4) 0.1706(5) 0.0286(14) Uani 1 1 d .
O5 O 0.3086(5) 0.5163(3) 0.2685(5) 0.0179(11) Uani 1 1 d .
O6 O 0.1654(6) 0.6040(4) 0.3579(5) 0.0309(14) Uani 1 1 d .
O7 O 0.2701(5) 0.4391(3) 0.4531(5) 0.0233(12) Uani 1 1 d .
O8 O 0.4024(5) 0.3493(3) 0.3567(5) 0.0246(13) Uani 1 1 d .
O9 O 0.3643(6) 0.2657(4) 0.5358(5) 0.0328(15) Uani 1 1 d .
O10 O 0.5986(5) 0.3315(3) 0.5904(5) 0.0201(12) Uani 1 1 d .
O1S O 0.7811(7) 0.4062(4) 0.1238(6) 0.0404(16) Uani 1 1 d .
O4S O 1.0461(6) 0.7360(5) 0.5198(6) 0.0433(17) Uani 1 1 d .
S1S S 0.7383(3) 0.46453(17) 0.2030(2) 0.0414(7) Uani 1 1 d .
S2S S 0.9229(2) 0.74795(17) 0.4021(3) 0.0432(7) Uani 1 1 d .
V1 V 0.47827(13) 0.45069(8) 0.31395(12) 0.0195(4) Uani 1 1 d .
V2 V 0.30049(13) 0.55208(8) 0.42292(12) 0.0203(4) Uani 1 1 d .
V3 V 0.41645(13) 0.36112(8) 0.50866(12) 0.0201(4) Uani 1 1 d .

loop_
_atom_site_aniso_label
_atom_site_aniso_U_11
_atom_site_aniso_U_22
_atom_site_aniso_U_33
_atom_site_aniso_U_23
_atom_site_aniso_U_13
_atom_site_aniso_U_12
C1 0.031(5) 0.019(4) 0.017(4) 0.001(3) 0.013(4) -0.003(3)
C2 0.032(5) 0.020(4) 0.024(4) -0.001(3) 0.015(4) -0.008(3)
C3 0.026(5) 0.019(4) 0.014(4) 0.000(3) 0.007(3) -0.004(3)
C1S 0.081(9) 0.036(5) 0.027(5) 0.000(4) 0.004(5) -0.002(6)
C2S 0.063(8) 0.056(6) 0.031(6) -0.007(5) 0.009(5) 0.007(6)
C3S 0.056(8) 0.096(11) 0.066(9) -0.019(8) 0.008(7) 0.020(8)
C4S 0.044(7) 0.089(9) 0.049(7) 0.019(7) 0.012(6) 0.016(7)
N1 0.034(4) 0.020(3) 0.013(3) 0.003(3) 0.004(3) -0.006(3)
O1 0.019(4) 0.011(3) 0.016(4) -0.001(3) 0.006(3) -0.002(3)
O2 0.033(3) 0.024(3) 0.019(3) 0.001(2) 0.012(3) 0.007(3)
O3 0.025(3) 0.019(2) 0.012(3) 0.001(2) 0.008(2) -0.004(2)
O4 0.043(4) 0.027(3) 0.016(3) 0.002(2) 0.015(3) 0.007(3)
O5 0.023(3) 0.014(2) 0.014(3) 0.001(2) 0.006(2) 0.001(2)
O6 0.028(3) 0.039(3) 0.024(3) 0.007(3) 0.011(3) 0.007(3)
O7 0.025(3) 0.023(3) 0.019(3) 0.004(2) 0.008(2) -0.003(2)
O8 0.031(3) 0.014(2) 0.022(3) -0.002(2) 0.007(3) -0.004(2)
O9 0.047(4) 0.016(3) 0.026(3) 0.003(2) 0.009(3) -0.007(3)
O10 0.034(3) 0.011(2) 0.012(3) 0.000(2) 0.007(2) 0.002(2)
O1S 0.061(5) 0.033(3) 0.031(4) -0.006(3) 0.024(3) -0.007(3)
O4S 0.041(4) 0.044(4) 0.031(4) 0.009(3) 0.004(3) 0.007(3)
S1S 0.0534(16) 0.0431(14) 0.0323(14) -0.0076(11) 0.0236(12) -0.0146(12)
S2S 0.0362(15) 0.0381(13) 0.0425(15) -0.0028(11) 0.0072(12) -0.0025(11)
V1 0.0288(8) 0.0139(6) 0.0136(7) -0.0005(5) 0.0079(6) 0.0024(6)
V2 0.0237(8) 0.0184(7) 0.0168(7) 0.0022(5) 0.0076(6) 0.0018(6)
V3 0.0263(8) 0.0126(6) 0.0158(7) 0.0005(5) 0.0048(6) -0.0040(5)

loop_
_atom_type_symbol
_atom_type_description
_atom_type_scat_dispersion_real
_atom_type_scat_dispersion_imag
_atom_type_scat_source
C C 0.0033 0.0016 'International Tables Vol C Tables 4.2.6.8 and 6.1.1.4'
H H 0.0000 0.0000 'International Tables Vol C Tables 4.2.6.8 and 6.1.1.4'
N N 0.0061 0.0033 'International Tables Vol C Tables 4.2.6.8 and 6.1.1.4'
O O 0.0106 0.0060 'International Tables Vol C Tables 4.2.6.8 and 6.1.1.4'
V V 0.3005 0.5294 'International Tables Vol C Tables 4.2.6.8 and 6.1.1.4'
Cr Cr 0.3209 0.6236 'International Tables Vol C Tables 4.2.6.8 and 6.1.1.4'
S S 0.1246 0.1234 'International Tables Vol C Tables 4.2.6.8 and 6.1.1.4'

loop_
_geom_angle_atom_site_label_1
_geom_angle_atom_site_label_2
_geom_angle_atom_site_label_3
_geom_angle
_geom_angle_site_symmetry_1
_geom_angle_site_symmetry_3
O10 C1 C4 110.8(6) . .
O3 C2 C4 111.9(6) 3_666 .
O5 C3 C4 111.1(6) 3_666 .
N1 C4 C1 108.3(6) . .
N1 C4 C2 108.7(6) . .
C1 C4 C2 110.2(7) . .
N1 C4 C3 107.0(6) . .
C1 C4 C3 111.2(6) . .
C2 C4 C3 111.3(6) . .
V1 O1 V1 180.0 3_666 .
V1 O1 V2 85.16(5) 3_666 .
V1 O1 V2 94.84(5) . .
V1 O1 V2 94.84(5) 3_666 3_666
V1 O1 V2 85.16(5) . 3_666
V2 O1 V2 180.0 . 3_666
V1 O1 V3 84.98(5) 3_666 3_666
V1 O1 V3 95.02(5) . 3_666
V2 O1 V3 95.30(5) . 3_666
V2 O1 V3 84.70(5) 3_666 3_666
V1 O1 V3 95.02(5) 3_666 .
V1 O1 V3 84.98(5) . .
V2 O1 V3 84.70(5) . .
V2 O1 V3 95.30(5) 3_666 .
V3 O1 V3 180.0 3_666 .
V1 O2 V2 110.9(3) . 3_666
C2 O3 V1 120.1(4) 3_666 .
C2 O3 V3 117.2(4) 3_666 3_666
V1 O3 V3 109.6(2) . 3_666
C3 O5 V2 120.1(4) 3_666 .
C3 O5 V1 117.9(5) 3_666 .
V2 O5 V1 110.0(2) . .
V2 O7 V3 112.0(3) . .
V3 O8 V1 111.9(3) . .
C1 O10 V3 119.3(5) . .
C1 O10 V2 118.2(5) . 3_666
V3 O10 V2 109.1(2) . 3_666
O1S S1S C2S 105.9(5) . .
O1S S1S C1S 106.1(5) . .
C2S S1S C1S 98.1(5) . .
O4S S2S C3S 103.4(5) . .
O4S S2S C4S 109.4(5) . .
C3S S2S C4S 97.8(7) . .
O4 V1 O2 105.5(3) . .
O4 V1 O8 102.5(3) . .
O2 V1 O8 93.0(3) . .
O4 V1 O3 96.9(3) . .
O2 V1 O3 93.3(2) . .
O8 V1 O3 157.2(2) . .
O4 V1 O5 94.7(3) . .
O2 V1 O5 159.8(2) . .
O8 V1 O5 83.8(2) . .
O3 V1 O5 82.8(2) . .
O4 V1 O1 170.4(2) . .
O2 V1 O1 83.41(18) . .
O8 V1 O1 80.13(17) . .
O3 V1 O1 78.83(15) . .
O5 V1 O1 76.41(14) . .
O4 V1 V2 140.7(2) . 3_666
O2 V1 V2 36.05(17) . 3_666
O8 V1 V2 90.39(18) . 3_666
O3 V1 V2 81.97(16) . 3_666
O5 V1 V2 123.87(15) . 3_666
O1 V1 V2 47.69(4) . 3_666
O4 V1 V3 134.8(2) . .
O2 V1 V3 85.81(18) . .
O8 V1 V3 32.40(16) . .
O3 V1 V3 126.55(16) . .
O5 V1 V3 80.81(14) . .
O1 V1 V3 47.92(3) . .
V2 V1 V3 66.67(5) 3_666 .
O6 V2 O7 106.0(3) . .
O6 V2 O2 101.7(3) . 3_666
O7 V2 O2 95.1(2) . 3_666
O6 V2 O5 98.2(3) . .
O7 V2 O5 93.1(2) . .
O2 V2 O5 155.5(2) 3_666 .
O6 V2 O10 94.2(3) . 3_666
O7 V2 O10 159.7(3) . 3_666
O2 V2 O10 82.4(2) 3_666 3_666
O5 V2 O10 82.0(2) . 3_666
O6 V2 O1 170.1(2) . .
O7 V2 O1 83.45(19) . .
O2 V2 O1 79.92(18) 3_666 .
O5 V2 O1 78.12(16) . .
O10 V2 O1 76.28(15) 3_666 .
O6 V2 V1 134.7(2) . 3_666
O7 V2 V1 86.46(18) . 3_666
O2 V2 V1 33.07(17) 3_666 3_666
O5 V2 V1 125.01(17) . 3_666
O10 V2 V1 80.46(14) 3_666 3_666
O1 V2 V1 47.15(4) . 3_666
O6 V2 V3 141.3(2) . .
O7 V2 V3 35.86(19) . .
O2 V2 V3 90.96(17) 3_666 .
O5 V2 V3 82.31(15) . .
O10 V2 V3 123.86(16) 3_666 .
O1 V2 V3 47.79(4) . .
V1 V2 V3 66.12(4) 3_666 .
O9 V3 O8 105.4(3) . .
O9 V3 O7 101.2(3) . .
O8 V3 O7 93.6(3) . .
O9 V3 O10 99.0(3) . .
O8 V3 O10 92.8(2) . .
O7 V3 O10 156.3(2) . .
O9 V3 O3 95.9(3) . 3_666
O8 V3 O3 158.6(2) . 3_666
O7 V3 O3 83.2(2) . 3_666
O10 V3 O3 82.6(2) . 3_666
O9 V3 O1 171.8(2) . .
O8 V3 O1 82.63(17) . .
O7 V3 O1 79.44(16) . .
O10 V3 O1 78.78(15) . .
O3 V3 O1 76.02(14) 3_666 .
O9 V3 V1 140.8(2) . .
O8 V3 V1 35.72(17) . .
O7 V3 V1 89.48(16) . .
O10 V3 V1 82.47(15) . .
O3 V3 V1 122.95(15) 3_666 .
O1 V3 V1 47.10(3) . .
O9 V3 V2 133.3(2) . .
O8 V3 V2 85.86(18) . .
O7 V3 V2 32.11(16) . .
O10 V3 V2 126.05(15) . .
O3 V3 V2 80.23(15) 3_666 .
O1 V3 V2 47.51(4) . .
V1 V3 V2 65.83(4) . .

loop_
_geom_bond_atom_site_label_1
_geom_bond_atom_site_label_2
_geom_bond_distance
_geom_bond_site_symmetry_2
C1 O10 1.435(9) .
C1 C4 1.527(11) .
C2 O3 1.409(9) 3_666
C2 C4 1.534(11) .
C3 O5 1.422(9) 3_666
C3 C4 1.541(10) .
C4 N1 1.488(10) .
C1S S1S 1.785(11) .
C2S S1S 1.734(11) .
C3S S2S 1.719(13) .
C4S S2S 1.768(12) .
O1 V1 2.2240(13) 3_666
O1 V1 2.2240(13) .
O1 V2 2.2432(14) .
O1 V2 2.2432(14) 3_666
O1 V3 2.2532(12) 3_666
O1 V3 2.2532(12) .
O2 V1 1.765(6) .
O2 V2 1.904(5) 3_666
O3 C2 1.409(9) 3_666
O3 V1 1.966(5) .
O3 V3 2.073(5) 3_666
O4 V1 1.596(5) .
O5 C3 1.422(9) 3_666
O5 V2 1.953(5) .
O5 V1 2.062(5) .
O6 V2 1.610(6) .
O7 V2 1.737(5) .
O7 V3 1.914(6) .
O8 V3 1.746(6) .
O8 V1 1.903(5) .
O9 V3 1.598(5) .
O10 V3 1.971(6) .
O10 V2 2.108(5) 3_666
O1S S1S 1.515(7) .
O4S S2S 1.500(7) .
V1 V2 3.0227(19) 3_666
V1 V3 3.0242(19) .
V2 O2 1.904(5) 3_666
V2 O10 2.108(5) 3_666
V2 V1 3.0227(19) 3_666
V2 V3 3.0292(17) .
V3 O3 2.073(5) 3_666

loop_
_geom_hbond_atom_site_label_D
_geom_hbond_atom_site_label_H
_geom_hbond_atom_site_label_A
_geom_hbond_distance_DH
_geom_hbond_distance_HA
_geom_hbond_distance_DA
_geom_hbond_angle_DHA
_geom_hbond_site_symmetry_A
N1 H1C O1S 0.91 1.87 2.729(9) 155.6 1_556
N1 H1D O4S 0.91 1.78 2.685(10) 177.8 2_746
N1 H1D S2S 0.91 2.98 3.833(8) 156.6 2_746
N1 H1E O2 0.91 1.98 2.834(8) 156.4 4_566
N1 H1E O10 0.91 2.65 3.240(8) 123.6 4_566

loop_
_geom_torsion_atom_site_label_1
_geom_torsion_atom_site_label_2
_geom_torsion_atom_site_label_3
_geom_torsion_atom_site_label_4
_geom_torsion
_geom_torsion_site_symmetry_1
_geom_torsion_site_symmetry_4
O10 C1 C4 N1 -178.7(6) . .
O10 C1 C4 C2 62.5(8) . .
O10 C1 C4 C3 -61.4(9) . .
O3 C2 C4 N1 178.0(6) 3_666 .
O3 C2 C4 C1 -63.5(8) 3_666 .
O3 C2 C4 C3 60.3(8) 3_666 .
O5 C3 C4 N1 -179.3(6) 3_666 .
O5 C3 C4 C1 62.6(8) 3_666 .
O5 C3 C4 C2 -60.6(8) 3_666 .
C4 C1 O10 V3 -70.8(7) . .
C4 C1 O10 V2 65.9(7) . 3_666
V2 O2 V1 O4 169.6(3) 3_666 .
V2 O2 V1 O8 -86.6(3) 3_666 .
V2 O2 V1 O3 71.5(3) 3_666 .
V2 O2 V1 O5 -6.5(8) 3_666 .
V2 O2 V1 O1 -6.9(2) 3_666 .
V2 O2 V1 V3 -55.0(2) 3_666 .
V3 O8 V1 O4 -176.0(3) . .
V3 O8 V1 O2 77.4(3) . .
V3 O8 V1 O3 -28.5(8) . .
V3 O8 V1 O5 -82.6(3) . .
V3 O8 V1 O1 -5.4(3) . .
V3 O8 V1 V2 41.4(3) . 3_666
C2 O3 V1 O4 37.0(6) 3_666 .
V3 O3 V1 O4 177.1(3) 3_666 .
C2 O3 V1 O2 143.1(5) 3_666 .
V3 O3 V1 O2 -76.8(3) 3_666 .
C2 O3 V1 O8 -111.1(7) 3_666 .
V3 O3 V1 O8 29.0(8) 3_666 .
C2 O3 V1 O5 -56.8(5) 3_666 .
V3 O3 V1 O5 83.3(3) 3_666 .
C2 O3 V1 O1 -134.3(5) 3_666 .
V3 O3 V1 O1 5.78(19) 3_666 .
C2 O3 V1 V2 177.4(5) 3_666 3_666
V3 O3 V1 V2 -42.5(2) 3_666 3_666
C2 O3 V1 V3 -129.7(5) 3_666 .
V3 O3 V1 V3 10.4(3) 3_666 .
C3 O5 V1 O4 -40.6(5) 3_666 .
V2 O5 V1 O4 176.6(3) . .
C3 O5 V1 O2 135.6(7) 3_666 .
V2 O5 V1 O2 -7.2(8) . .
C3 O5 V1 O8 -142.7(5) 3_666 .
V2 O5 V1 O8 74.5(3) . .
C3 O5 V1 O3 55.8(5) 3_666 .
V2 O5 V1 O3 -87.0(2) . .
C3 O5 V1 O1 136.0(5) 3_666 .
V2 O5 V1 O1 -6.81(17) . .
C3 O5 V1 V2 131.0(4) 3_666 3_666
V2 O5 V1 V2 -11.8(3) . 3_666
C3 O5 V1 V3 -175.3(5) 3_666 .
V2 O5 V1 V3 41.94(19) . .
V1 O1 V1 O4 6(91) 3_666 .
V2 O1 V1 O4 26.6(14) . .
V2 O1 V1 O4 -153.4(14) 3_666 .
V3 O1 V1 O4 -69.1(14) 3_666 .
V3 O1 V1 O4 110.9(14) . .
V1 O1 V1 O2 165(87) 3_666 .
V2 O1 V1 O2 -174.53(19) . .
V2 O1 V1 O2 5.47(19) 3_666 .
V3 O1 V1 O2 89.70(19) 3_666 .
V3 O1 V1 O2 -90.30(19) . .
V1 O1 V1 O8 -101(100) 3_666 .
V2 O1 V1 O8 -80.34(18) . .
V2 O1 V1 O8 99.66(18) 3_666 .
V3 O1 V1 O8 -176.11(18) 3_666 .
V3 O1 V1 O8 3.89(18) . .
V1 O1 V1 O3 70(100) 3_666 .
V2 O1 V1 O3 90.74(17) . .
V2 O1 V1 O3 -89.26(17) 3_666 .
V3 O1 V1 O3 -5.02(17) 3_666 .
V3 O1 V1 O3 174.98(17) . .
V1 O1 V1 O5 -15(76) 3_666 .
V2 O1 V1 O5 5.59(14) . .
V2 O1 V1 O5 -174.41(14) 3_666 .
V3 O1 V1 O5 -90.18(14) 3_666 .
V3 O1 V1 O5 89.82(14) . .
V1 O1 V1 V2 160(20) 3_666 3_666
V2 O1 V1 V2 180.0 . 3_666
V3 O1 V1 V2 84.24(5) 3_666 3_666
V3 O1 V1 V2 -95.76(5) . 3_666
V1 O1 V1 V3 -105(30) 3_666 .
V2 O1 V1 V3 -84.24(5) . .
V2 O1 V1 V3 95.76(5) 3_666 .
V3 O1 V1 V3 180.0 3_666 .
V3 O7 V2 O6 171.7(3) . .
V3 O7 V2 O2 -84.6(3) . 3_666
V3 O7 V2 O5 72.3(3) . .
V3 O7 V2 O10 -2.9(8) . 3_666
V3 O7 V2 O1 -5.4(2) . .
V3 O7 V2 V1 -52.6(2) . 3_666
C3 O5 V2 O6 35.6(5) 3_666 .
V1 O5 V2 O6 177.4(3) . .
C3 O5 V2 O7 142.2(5) 3_666 .
V1 O5 V2 O7 -75.9(3) . .
C3 O5 V2 O2 -108.3(7) 3_666 3_666
V1 O5 V2 O2 33.5(6) . 3_666
C3 O5 V2 O10 -57.5(5) 3_666 3_666
V1 O5 V2 O10 84.3(2) . 3_666
C3 O5 V2 O1 -135.1(5) 3_666 .
V1 O5 V2 O1 6.70(17) . .
C3 O5 V2 V1 -129.9(5) 3_666 3_666
V1 O5 V2 V1 11.9(3) . 3_666
C3 O5 V2 V3 176.5(5) 3_666 .
V1 O5 V2 V3 -41.66(18) . .
V1 O1 V2 O6 105.4(13) 3_666 .
V1 O1 V2 O6 -74.6(13) . .
V2 O1 V2 O6 -96(100) 3_666 .
V3 O1 V2 O6 20.9(13) 3_666 .
V3 O1 V2 O6 -159.1(13) . .
V1 O1 V2 O7 -91.25(18) 3_666 .
V1 O1 V2 O7 88.75(18) . .
V2 O1 V2 O7 67(100) 3_666 .
V3 O1 V2 O7 -175.74(18) 3_666 .
V3 O1 V2 O7 4.26(18) . .
V1 O1 V2 O2 5.11(17) 3_666 3_666
V1 O1 V2 O2 -174.89(17) . 3_666
V2 O1 V2 O2 164(100) 3_666 3_666
V3 O1 V2 O2 -79.38(17) 3_666 3_666
V3 O1 V2 O2 100.62(17) . 3_666
V1 O1 V2 O5 174.14(15) 3_666 .
V1 O1 V2 O5 -5.86(15) . .
V2 O1 V2 O5 -27(100) 3_666 .
V3 O1 V2 O5 89.65(15) 3_666 .
V3 O1 V2 O5 -90.35(15) . .
V1 O1 V2 O10 89.64(14) 3_666 3_666
V1 O1 V2 O10 -90.36(14) . 3_666
V2 O1 V2 O10 -112(100) 3_666 3_666
V3 O1 V2 O10 5.15(14) 3_666 3_666
V3 O1 V2 O10 -174.85(14) . 3_666
V1 O1 V2 V1 180.0 . 3_666
V2 O1 V2 V1 159(100) 3_666 3_666
V3 O1 V2 V1 -84.49(5) 3_666 3_666
V3 O1 V2 V1 95.51(5) . 3_666
V1 O1 V2 V3 -95.51(5) 3_666 .
V1 O1 V2 V3 84.49(5) . .
V2 O1 V2 V3 63(100) 3_666 .
V3 O1 V2 V3 180.0 3_666 .
V1 O8 V3 O9 -173.2(3) . .
V1 O8 V3 O7 84.1(3) . .
V1 O8 V3 O10 -73.0(3) . .
V1 O8 V3 O3 3.7(9) . 3_666
V1 O8 V3 O1 5.3(2) . .
V1 O8 V3 V2 53.0(3) . .
V2 O7 V3 O9 177.1(3) . .
V2 O7 V3 O8 -76.4(3) . .
V2 O7 V3 O10 28.8(7) . .
V2 O7 V3 O3 82.4(3) . 3_666
V2 O7 V3 O1 5.4(2) . .
V2 O7 V3 V1 -40.9(3) . .
C1 O10 V3 O9 -37.9(5) . .
V2 O10 V3 O9 -178.1(3) 3_666 .
C1 O10 V3 O8 -144.0(5) . .
V2 O10 V3 O8 75.8(3) 3_666 .
C1 O10 V3 O7 110.6(6) . .
V2 O10 V3 O7 -29.6(7) 3_666 .
C1 O10 V3 O3 56.9(5) . 3_666
V2 O10 V3 O3 -83.3(2) 3_666 3_666
C1 O10 V3 O1 134.1(5) . .
V2 O10 V3 O1 -6.12(17) 3_666 .
C1 O10 V3 V1 -178.3(5) . .
V2 O10 V3 V1 41.52(18) 3_666 .
C1 O10 V3 V2 129.1(4) . .
V2 O10 V3 V2 -11.1(3) 3_666 .
V1 O1 V3 O9 -14.8(17) 3_666 .
V1 O1 V3 O9 165.2(17) . .
V2 O1 V3 O9 -99.4(17) . .
V2 O1 V3 O9 80.6(17) 3_666 .
V3 O1 V3 O9 132(100) 3_666 .
V1 O1 V3 O8 175.8(2) 3_666 .
V1 O1 V3 O8 -4.2(2) . .
V2 O1 V3 O8 91.1(2) . .
V2 O1 V3 O8 -88.9(2) 3_666 .
V3 O1 V3 O8 -38(100) 3_666 .
V1 O1 V3 O7 80.75(17) 3_666 .
V1 O1 V3 O7 -99.25(17) . .
V2 O1 V3 O7 -3.90(17) . .
V2 O1 V3 O7 176.10(17) 3_666 .
V3 O1 V3 O7 -133(100) 3_666 .
V1 O1 V3 O10 -89.89(15) 3_666 .
V1 O1 V3 O10 90.11(15) . .
V2 O1 V3 O10 -174.54(15) . .
V2 O1 V3 O10 5.46(15) 3_666 .
V3 O1 V3 O10 56(100) 3_666 .
V1 O1 V3 O3 -4.82(16) 3_666 3_666
V1 O1 V3 O3 175.18(16) . 3_666
V2 O1 V3 O3 -89.47(16) . 3_666
V2 O1 V3 O3 90.53(16) 3_666 3_666
V3 O1 V3 O3 141(100) 3_666 3_666
V1 O1 V3 V1 180.0 3_666 .
V2 O1 V3 V1 95.34(5) . .
V2 O1 V3 V1 -84.66(5) 3_666 .
V3 O1 V3 V1 -34(100) 3_666 .
V1 O1 V3 V2 84.66(5) 3_666 .
V1 O1 V3 V2 -95.34(5) . .
V2 O1 V3 V2 180.0 3_666 .
V3 O1 V3 V2 -129(100) 3_666 .
O4 V1 V3 O9 15.9(5) . .
O2 V1 V3 O9 -91.8(4) . .
O8 V1 V3 O9 10.5(5) . .
O3 V1 V3 O9 177.2(4) . .
O5 V1 V3 O9 103.4(4) . .
O1 V1 V3 O9 -176.7(4) . .
V2 V1 V3 O9 -123.4(4) 3_666 .
O4 V1 V3 O8 5.5(4) . .
O2 V1 V3 O8 -102.3(4) . .
O3 V1 V3 O8 166.7(4) . .
O5 V1 V3 O8 92.9(4) . .
O1 V1 V3 O8 172.8(3) . .
V2 V1 V3 O8 -133.9(3) 3_666 .
O4 V1 V3 O7 -91.4(3) . .
O2 V1 V3 O7 160.9(2) . .
O8 V1 V3 O7 -96.8(4) . .
O3 V1 V3 O7 69.9(3) . .
O5 V1 V3 O7 -3.9(2) . .
O1 V1 V3 O7 76.00(16) . .
V2 V1 V3 O7 129.25(16) 3_666 .
O4 V1 V3 O10 111.0(3) . .
O2 V1 V3 O10 3.3(2) . .
O8 V1 V3 O10 105.5(4) . .
O3 V1 V3 O10 -87.8(3) . .
O5 V1 V3 O10 -161.6(2) . .
O1 V1 V3 O10 -81.65(15) . .
V2 V1 V3 O10 -28.40(14) 3_666 .
O4 V1 V3 O3 -172.9(4) . 3_666
O2 V1 V3 O3 79.3(3) . 3_666
O8 V1 V3 O3 -178.4(4) . 3_666
O3 V1 V3 O3 -11.7(4) . 3_666
O5 V1 V3 O3 -85.5(2) . 3_666
O1 V1 V3 O3 -5.57(19) . 3_666
V2 V1 V3 O3 47.68(19) 3_666 3_666
O4 V1 V3 O1 -167.4(3) . .
O2 V1 V3 O1 84.90(18) . .
O8 V1 V3 O1 -172.8(3) . .
O3 V1 V3 O1 -6.1(2) . .
O5 V1 V3 O1 -79.95(14) . .
V2 V1 V3 O1 53.25(4) 3_666 .
O4 V1 V3 V2 -113.8(3) . .
O2 V1 V3 V2 138.49(18) . .
O8 V1 V3 V2 -119.2(3) . .
O3 V1 V3 V2 47.4(2) . .
O5 V1 V3 V2 -26.36(14) . .
O1 V1 V3 V2 53.58(4) . .
V2 V1 V3 V2 106.84(4) 3_666 .
O6 V2 V3 O9 -16.8(5) . .
O7 V2 V3 O9 -3.9(4) . .
O2 V2 V3 O9 93.4(3) 3_666 .
O5 V2 V3 O9 -110.2(3) . .
O10 V2 V3 O9 174.9(3) 3_666 .
O1 V2 V3 O9 168.8(3) . .
V1 V2 V3 O9 115.9(3) 3_666 .
O6 V2 V3 O8 90.6(4) . .
O7 V2 V3 O8 103.4(4) . .
O2 V2 V3 O8 -159.2(3) 3_666 .
O5 V2 V3 O8 -2.9(2) . .
O10 V2 V3 O8 -77.8(3) 3_666 .
O1 V2 V3 O8 -83.79(19) . .
V1 V2 V3 O8 -136.74(19) 3_666 .
O6 V2 V3 O7 -12.8(4) . .
O2 V2 V3 O7 97.3(3) 3_666 .
O5 V2 V3 O7 -106.3(3) . .
O10 V2 V3 O7 178.8(4) 3_666 .
O1 V2 V3 O7 172.8(3) . .
V1 V2 V3 O7 119.8(3) 3_666 .
O6 V2 V3 O10 -179.0(4) . .
O7 V2 V3 O10 -166.1(4) . .
O2 V2 V3 O10 -68.8(3) 3_666 .
O5 V2 V3 O10 87.5(2) . .
O10 V2 V3 O10 12.7(3) 3_666 .
O1 V2 V3 O10 6.63(18) . .
V1 V2 V3 O10 -46.32(19) 3_666 .
O6 V2 V3 O3 -105.7(4) . 3_666
O7 V2 V3 O3 -92.8(3) . 3_666
O2 V2 V3 O3 4.5(2) 3_666 3_666
O5 V2 V3 O3 160.9(2) . 3_666
O10 V2 V3 O3 86.0(2) 3_666 3_666
O1 V2 V3 O3 79.95(15) . 3_666
V1 V2 V3 O3 27.00(15) 3_666 3_666
O6 V2 V3 O1 174.4(3) . .
O7 V2 V3 O1 -172.8(3) . .
O2 V2 V3 O1 -75.42(18) 3_666 .
O5 V2 V3 O1 80.92(16) . .
O10 V2 V3 O1 6.03(17) 3_666 .
V1 V2 V3 O1 -52.94(4) 3_666 .
O6 V2 V3 V1 121.3(3) . .
O7 V2 V3 V1 134.2(3) . .
O2 V2 V3 V1 -128.50(18) 3_666 .
O5 V2 V3 V1 27.84(16) . .
O10 V2 V3 V1 -47.05(17) 3_666 .
O1 V2 V3 V1 -53.08(4) . .
V1 V2 V3 V1 -106.02(5) 3_666 .
